data_2217171
loop_
_publ_author_name
'Branko Kaitner'
'Kre\<so Mesarek'
'Ernest Me\<strovi\'c'

_publ_section_title
(1,10-Phenanthroline-\k^2^<i>N</i>,<i>N</i>')bis(2,2,6,6-tetramethylheptane-3,5-dionato-\k^2^<i>O</i>,<i>O</i>')nickel(II)
_journal_coeditor_code LH2569
_journal_issue 1
_journal_name_full 'Acta Crystallographica Section E'
_journal_page_first m230
_journal_page_last m231
_journal_paper_doi 10.1107/S160053680706672X
_journal_volume 64
_journal_year 2008
_chemical_formula_iupac '[Ni (C11 H19 O2)2 (C12 H8 N2)]'
_chemical_formula_moiety 'C34 H46 N2 Ni O4'
_chemical_formula_sum 'C34 H46 N2 Ni O4'
_chemical_formula_weight 605.44
_chemical_name_systematic
(1,10-Phenanthroline-\k^2^<i>N</i>,<i>N</i>')bis(2,2,6,6-tetramethylheptane-3,5-dionato-\k^2^O,O')nickel(II)
_space_group_IT_number 2
_symmetry_cell_setting triclinic
_symmetry_space_group_name_Hall '-P 1'
_symmetry_space_group_name_H-M 'P -1'
_atom_sites_solution_hydrogens geom
_atom_sites_solution_primary direct
_atom_sites_solution_secondary difmap
_audit_creation_method SHELXL-97
_cell_angle_alpha 89.69(2)
_cell_angle_beta 83.48(2)
_cell_angle_gamma 79.63(3)
_cell_formula_units_Z 2
_cell_length_a 10.054(2)
_cell_length_b 10.386(3)
_cell_length_c 16.717(2)
_cell_measurement_reflns_used 25
_cell_measurement_temperature 293(2)
_cell_measurement_theta_max 15
_cell_measurement_theta_min 10
_cell_volume 1705.8(7)
_computing_cell_refinement 'XRED (Stoe & Cie, 1994)'
_computing_data_collection 'STADI4 (Stoe & Cie, 1994)'
_computing_data_reduction 'XRED (Stoe & Cie, 1994)'
_computing_molecular_graphics
;
ORTEP-3 for Windows (Farrugia, 1997)
;
_computing_publication_material
;
WinGX (Farrugia, 1999)
;
_computing_structure_refinement 'SHELXL97 (Sheldrick, 1997)'
_computing_structure_solution 'SHELXS97 (Sheldrick, 1997)'
_diffrn_ambient_temperature 293(2)
_diffrn_measured_fraction_theta_full 1.000
_diffrn_measured_fraction_theta_max 1.000
_diffrn_measurement_device_type 'Philips Stoe upgrade'
_diffrn_measurement_method \w
_diffrn_radiation_monochromator graphite
_diffrn_radiation_source 'fine-focus sealed tube'
_diffrn_radiation_type MoK\a
_diffrn_radiation_wavelength 0.71073
_diffrn_reflns_av_R_equivalents 0.0326
_diffrn_reflns_av_sigmaI/netI 0.0386
_diffrn_reflns_limit_h_max 12
_diffrn_reflns_limit_h_min -12
_diffrn_reflns_limit_k_max 13
_diffrn_reflns_limit_k_min -13
_diffrn_reflns_limit_l_max 21
_diffrn_reflns_limit_l_min 0
_diffrn_reflns_number 7711
_diffrn_reflns_theta_full 27.02
_diffrn_reflns_theta_max 27.02
_diffrn_reflns_theta_min 2.07
_diffrn_standards_decay_% 1
_diffrn_standards_interval_time 90
_diffrn_standards_number 3
_exptl_absorpt_coefficient_mu 0.605
_exptl_absorpt_correction_T_max 0.83
_exptl_absorpt_correction_T_min 0.65
_exptl_absorpt_correction_type psi-scan
_exptl_absorpt_process_details '(North <i>et al.</i>,  1968)'
_exptl_crystal_colour green
_exptl_crystal_density_diffrn 1.179
_exptl_crystal_density_method 'not measured'
_exptl_crystal_description prism
_exptl_crystal_F_000 648
_exptl_crystal_size_max 0.60
_exptl_crystal_size_mid 0.60
_exptl_crystal_size_min 0.30
_refine_diff_density_max 0.644
_refine_diff_density_min -0.376
_refine_ls_extinction_method none
_refine_ls_goodness_of_fit_ref 1.023
_refine_ls_hydrogen_treatment constr
_refine_ls_matrix_type full
_refine_ls_number_parameters 432
_refine_ls_number_reflns 7451
_refine_ls_number_restraints 69
_refine_ls_restrained_S_all 1.032
_refine_ls_R_factor_all 0.0805
_refine_ls_R_factor_gt 0.0448
_refine_ls_shift/su_max 0.000
_refine_ls_shift/su_mean 0.000
_refine_ls_structure_factor_coef Fsqd
_refine_ls_weighting_details 'calc w=1/[\s^2^(Fo^2^)+(0.0711P)^2^+0.3734P] where P=(Fo^2^+2Fc^2^)/3'
_refine_ls_weighting_scheme calc
_refine_ls_wR_factor_gt 0.1152
_refine_ls_wR_factor_ref 0.1314
_reflns_number_gt 5139
_reflns_number_total 7451
_reflns_threshold_expression I>2\s(I)
_cod_data_source_file lh2569.cif
_cod_data_source_block I
_cod_database_code 2217171
_cod_database_fobs_code 2217171

loop_
_symmetry_equiv_pos_as_xyz
'x, y, z'
'-x, -y, -z'

loop_
_atom_site_type_symbol
_atom_site_label
_atom_site_fract_x
_atom_site_fract_y
_atom_site_fract_z
_atom_site_U_iso_or_equiv
_atom_site_adp_type
_atom_site_calc_flag
_atom_site_refinement_flags
_atom_site_occupancy
_atom_site_disorder_assembly
_atom_site_disorder_group
Ni Ni 0.32575(3) 0.31322(3) 0.188562(17) 0.04550(12) Uani d . 1 . .
O O11 0.47578(17) 0.18444(17) 0.23263(10) 0.0548(4) Uani d . 1 . .
O O12 0.19611(17) 0.27128(19) 0.28160(10) 0.0608(5) Uani d . 1 . .
O O21 0.38533(17) 0.45956(17) 0.24617(10) 0.0576(4) Uani d . 1 . .
O O22 0.17421(17) 0.44893(17) 0.15129(10) 0.0545(4) Uani d . 1 . .
N N31 0.2711(2) 0.1796(2) 0.11057(13) 0.0560(5) Uani d . 1 . .
N N32 0.4651(2) 0.3236(2) 0.08706(12) 0.0525(5) Uani d . 1 . .
C C11 0.4787(2) 0.1676(2) 0.30770(14) 0.0493(6) Uani d . 1 A .
C C12 0.3645(3) 0.1894(3) 0.36497(16) 0.0616(7) Uani d . 1 . .
H H12 0.3790 0.1724 0.4183 0.074 Uiso calc R 1 . .
C C13 0.2307(3) 0.2343(3) 0.34972(16) 0.0558(6) Uani d . 1 . .
C C14 0.1124(3) 0.2384(3) 0.41701(18) 0.0710(8) Uani d . 1 . .
C C19 -0.0004(4) 0.3504(4) 0.4040(3) 0.1095(15) Uani d . 1 . .
H H19A -0.0309 0.3401 0.3524 0.164 Uiso calc R 1 . .
H H19B 0.0325 0.4314 0.4058 0.164 Uiso calc R 1 . .
H H19C -0.0749 0.3511 0.4455 0.164 Uiso calc R 1 . .
C C110 0.1533(5) 0.2546(7) 0.5014(2) 0.161(3) Uani d . 1 . .
H H11A 0.1994 0.3278 0.5022 0.241 Uiso calc R 1 . .
H H11B 0.2129 0.1766 0.5150 0.241 Uiso calc R 1 . .
H H11C 0.0734 0.2696 0.5398 0.241 Uiso calc R 1 . .
C C111 0.0592(5) 0.1104(4) 0.4104(3) 0.136(2) Uani d . 1 . .
H H11D -0.0230 0.1141 0.4464 0.204 Uiso calc R 1 . .
H H11E 0.1264 0.0386 0.4247 0.204 Uiso calc R 1 . .
H H11F 0.0408 0.0981 0.3562 0.204 Uiso calc R 1 . .
C C18 0.6206(3) 0.1182(3) 0.33414(16) 0.0650(7) Uani d D 1 . .
C C15 0.7313(4) 0.1426(8) 0.2697(3) 0.133(3) Uani d PD 0.853(7) A 1
H H15A 0.7289 0.2351 0.2648 0.200 Uiso calc PR 0.853(7) A 1
H H15B 0.7168 0.1069 0.2192 0.200 Uiso calc PR 0.853(7) A 1
H H15C 0.8184 0.1013 0.2842 0.200 Uiso calc PR 0.853(7) A 1
C C16 0.6370(5) 0.1701(8) 0.4154(3) 0.123(3) Uani d PD 0.853(7) A 1
H H16A 0.7239 0.1300 0.4308 0.184 Uiso calc PR 0.853(7) A 1
H H16B 0.5659 0.1502 0.4542 0.184 Uiso calc PR 0.853(7) A 1
H H16C 0.6318 0.2632 0.4130 0.184 Uiso calc PR 0.853(7) A 1
C C17 0.6373(6) -0.0320(4) 0.3389(4) 0.118(2) Uani d PD 0.853(7) A 1
H H17A 0.7277 -0.0678 0.3507 0.176 Uiso calc PR 0.853(7) A 1
H H17B 0.6224 -0.0668 0.2882 0.176 Uiso calc PR 0.853(7) A 1
H H17C 0.5723 -0.0548 0.3806 0.176 Uiso calc PR 0.853(7) A 1
C C15A 0.704(2) 0.008(2) 0.2823(16) 0.091(8) Uani d PDU 0.147(7) A 2
H H15D 0.7168 0.0361 0.2276 0.136 Uiso calc PR 0.147(7) A 2
H H15E 0.6584 -0.0657 0.2847 0.136 Uiso calc PR 0.147(7) A 2
H H15F 0.7917 -0.0174 0.3016 0.136 Uiso calc PR 0.147(7) A 2
C C16A 0.675(2) 0.2465(13) 0.338(2) 0.092(9) Uani d PDU 0.147(7) A 2
H H16D 0.6111 0.3086 0.3717 0.138 Uiso calc PR 0.147(7) A 2
H H16E 0.6865 0.2809 0.2845 0.138 Uiso calc PR 0.147(7) A 2
H H16F 0.7607 0.2303 0.3593 0.138 Uiso calc PR 0.147(7) A 2
C C17A 0.616(4) 0.066(4) 0.4195(11) 0.125(12) Uani d PDU 0.147(7) A 2
H H17D 0.5637 0.1319 0.4562 0.187 Uiso calc PR 0.147(7) A 2
H H17E 0.7064 0.0427 0.4341 0.187 Uiso calc PR 0.147(7) A 2
H H17F 0.5734 -0.0102 0.4221 0.187 Uiso calc PR 0.147(7) A 2
C C21 0.3059(3) 0.5620(2) 0.27442(15) 0.0534(6) Uani d . 1 . .
C C22 0.1754(3) 0.6046(3) 0.25292(16) 0.0587(6) Uani d . 1 . .
H H22 0.1232 0.6775 0.2803 0.070 Uiso calc R 1 . .
C C23 0.1162(2) 0.5474(3) 0.19387(16) 0.0540(6) Uani d . 1 B .
C C24 -0.0296(3) 0.6042(3) 0.1747(2) 0.0749(8) Uani d D 1 . .
C C25 -0.1095(5) 0.4912(5) 0.1775(4) 0.124(2) Uani d PD 0.846(7) B 3
H H25A -0.0608 0.4213 0.1424 0.186 Uiso calc PR 0.846(7) B 3
H H25B -0.1975 0.5216 0.1602 0.186 Uiso calc PR 0.846(7) B 3
H H25C -0.1203 0.4599 0.2316 0.186 Uiso calc PR 0.846(7) B 3
C C26 -0.1031(6) 0.7154(8) 0.2291(5) 0.171(4) Uani d PDU 0.846(7) B 3
H H26A -0.0513 0.7847 0.2265 0.256 Uiso calc PR 0.846(7) B 3
H H26B -0.1140 0.6852 0.2834 0.256 Uiso calc PR 0.846(7) B 3
H H26C -0.1910 0.7472 0.2121 0.256 Uiso calc PR 0.846(7) B 3
C C27 -0.0206(5) 0.6481(6) 0.0866(3) 0.112(2) Uani d PD 0.846(7) B 3
H H27A 0.0272 0.5766 0.0524 0.168 Uiso calc PR 0.846(7) B 3
H H27B 0.0275 0.7201 0.0808 0.168 Uiso calc PR 0.846(7) B 3
H H27C -0.1106 0.6749 0.0715 0.168 Uiso calc PR 0.846(7) B 3
C C25A -0.1224(17) 0.602(3) 0.2530(9) 0.100(9) Uani d PDU 0.154(7) B 4
H H25D -0.0859 0.6418 0.2953 0.149 Uiso calc PR 0.154(7) B 4
H H25E -0.1284 0.5132 0.2664 0.149 Uiso calc PR 0.154(7) B 4
H H25F -0.2115 0.6500 0.2466 0.149 Uiso calc PR 0.154(7) B 4
C C26A -0.024(2) 0.7462(13) 0.1521(18) 0.103(10) Uani d PDU 0.154(7) B 4
H H26D 0.0126 0.7878 0.1937 0.155 Uiso calc PR 0.154(7) B 4
H H26E -0.1138 0.7922 0.1461 0.155 Uiso calc PR 0.154(7) B 4
H H26F 0.0335 0.7478 0.1022 0.155 Uiso calc PR 0.154(7) B 4
C C27A -0.088(3) 0.537(3) 0.1105(14) 0.174(18) Uani d PDU 0.154(7) B 4
H H27D -0.0313 0.5382 0.0602 0.261 Uiso calc PR 0.154(7) B 4
H H27E -0.1781 0.5826 0.1049 0.261 Uiso calc PR 0.154(7) B 4
H H27F -0.0906 0.4484 0.1255 0.261 Uiso calc PR 0.154(7) B 4
C C28 0.3632(3) 0.6349(3) 0.33910(17) 0.0654(7) Uani d . 1 . .
C C29 0.5132(4) 0.6332(4) 0.3144(3) 0.1026(13) Uani d . 1 . .
H H29A 0.5242 0.6805 0.2653 0.154 Uiso calc R 1 . .
H H29B 0.5598 0.5443 0.3061 0.154 Uiso calc R 1 . .
H H29C 0.5505 0.6736 0.3560 0.154 Uiso calc R 1 . .
C C210 0.2912(4) 0.7776(4) 0.3525(3) 0.1086(14) Uani d . 1 . .
H H21A 0.1959 0.7802 0.3685 0.163 Uiso calc R 1 . .
H H21B 0.3028 0.8248 0.3035 0.163 Uiso calc R 1 . .
H H21C 0.3298 0.8170 0.3941 0.163 Uiso calc R 1 . .
C C211 0.3453(5) 0.5590(4) 0.4167(2) 0.1189(16) Uani d . 1 . .
H H21D 0.2502 0.5603 0.4323 0.178 Uiso calc R 1 . .
H H21E 0.3828 0.5989 0.4585 0.178 Uiso calc R 1 . .
H H21F 0.3917 0.4702 0.4081 0.178 Uiso calc R 1 . .
C C31 0.1742(3) 0.1101(3) 0.1235(2) 0.0767(9) Uani d . 1 . .
H H31 0.1214 0.1172 0.1732 0.092 Uiso calc R 1 . .
C C32 0.1474(4) 0.0242(3) 0.0637(3) 0.1010(14) Uani d . 1 . .
H H32 0.0774 -0.0234 0.0737 0.121 Uiso calc R 1 . .
C C33 0.2274(5) 0.0131(4) -0.0090(3) 0.1017(14) Uani d . 1 . .
H H33 0.2124 -0.0437 -0.0484 0.122 Uiso calc R 1 . .
C C34 0.3290(4) 0.0847(3) -0.0242(2) 0.0793(10) Uani d . 1 . .
C C35 0.4177(5) 0.0771(4) -0.0982(2) 0.0993(15) Uani d . 1 . .
H H35 0.4077 0.0204 -0.1390 0.119 Uiso calc R 1 . .
C C36 0.5151(5) 0.1505(4) -0.1092(2) 0.1042(15) Uani d . 1 . .
H H36 0.5706 0.1435 -0.1580 0.125 Uiso calc R 1 . .
C C37 0.5365(4) 0.2388(3) -0.04893(16) 0.0776(10) Uani d . 1 . .
C C38 0.6382(4) 0.3153(4) -0.0552(2) 0.0914(12) Uani d . 1 . .
H H38 0.6952 0.3150 -0.1031 0.110 Uiso calc R 1 . .
C C39 0.6542(4) 0.3892(4) 0.0073(2) 0.0899(11) Uani d . 1 . .
H H39 0.7234 0.4383 0.0037 0.108 Uiso calc R 1 . .
C C40 0.5653(3) 0.3912(3) 0.07798(19) 0.0673(7) Uani d . 1 . .
H H40 0.5772 0.4428 0.1210 0.081 Uiso calc R 1 . .
C C41 0.4507(3) 0.2462(3) 0.02516(14) 0.0573(7) Uani d . 1 . .
C C42 0.3466(3) 0.1692(3) 0.03745(15) 0.0587(7) Uani d . 1 . .

loop_
_atom_site_aniso_label
_atom_site_aniso_U_11
_atom_site_aniso_U_22
_atom_site_aniso_U_33
_atom_site_aniso_U_12
_atom_site_aniso_U_13
_atom_site_aniso_U_23
Ni 0.04364(17) 0.05020(19) 0.04083(17) -0.00254(12) -0.00597(11) -0.00931(12)
O11 0.0509(9) 0.0640(11) 0.0451(9) 0.0042(8) -0.0091(7) -0.0107(8)
O12 0.0456(9) 0.0842(13) 0.0509(10) -0.0075(9) -0.0059(8) 0.0050(9)
O21 0.0495(9) 0.0628(11) 0.0581(10) -0.0014(8) -0.0083(8) -0.0225(9)
O22 0.0506(9) 0.0561(10) 0.0542(10) 0.0022(8) -0.0126(8) -0.0091(8)
N31 0.0580(12) 0.0483(12) 0.0629(13) -0.0033(10) -0.0217(10) -0.0053(10)
N32 0.0549(12) 0.0519(11) 0.0459(11) 0.0018(10) -0.0038(9) -0.0046(9)
C11 0.0517(13) 0.0476(13) 0.0486(13) -0.0042(10) -0.0127(11) -0.0071(10)
C12 0.0579(15) 0.0799(19) 0.0461(14) -0.0070(14) -0.0107(12) 0.0061(13)
C13 0.0569(15) 0.0591(15) 0.0511(14) -0.0116(12) -0.0026(11) -0.0006(12)
C14 0.0606(17) 0.086(2) 0.0623(17) -0.0110(15) 0.0045(13) 0.0150(15)
C19 0.089(3) 0.110(3) 0.105(3) 0.016(2) 0.041(2) 0.015(2)
C110 0.095(3) 0.324(8) 0.054(2) -0.028(4) 0.015(2) 0.008(3)
C111 0.101(3) 0.097(3) 0.198(5) -0.025(3) 0.046(3) 0.018(3)
C18 0.0557(15) 0.082(2) 0.0572(16) -0.0018(14) -0.0208(12) -0.0065(14)
C15 0.054(2) 0.255(9) 0.098(4) -0.041(4) -0.021(2) 0.029(5)
C16 0.079(3) 0.182(6) 0.102(4) 0.014(3) -0.045(3) -0.075(4)
C17 0.108(4) 0.092(3) 0.144(5) 0.032(3) -0.054(4) -0.012(3)
C15A 0.055(11) 0.101(15) 0.113(16) -0.003(11) -0.014(11) 0.011(13)
C16A 0.053(11) 0.084(14) 0.148(19) -0.007(9) -0.055(12) 0.013(13)
C17A 0.113(14) 0.142(15) 0.121(14) -0.010(9) -0.041(9) 0.012(10)
C21 0.0569(14) 0.0541(14) 0.0478(13) -0.0118(12) 0.0043(11) -0.0123(11)
C22 0.0529(14) 0.0543(15) 0.0629(16) 0.0022(11) 0.0009(12) -0.0140(12)
C23 0.0478(13) 0.0547(15) 0.0558(14) -0.0023(11) -0.0012(11) 0.0009(12)
C24 0.0518(16) 0.079(2) 0.088(2) 0.0073(14) -0.0120(15) -0.0029(17)
C25 0.059(3) 0.138(5) 0.184(7) -0.029(3) -0.035(3) 0.019(4)
C26 0.087(4) 0.182(7) 0.215(8) 0.075(4) -0.049(5) -0.112(6)
C27 0.081(3) 0.133(5) 0.119(4) 0.006(3) -0.039(3) 0.030(4)
C25A 0.034(9) 0.132(17) 0.114(15) 0.027(11) 0.002(9) 0.030(14)
C26A 0.057(11) 0.116(16) 0.132(18) 0.005(10) -0.023(11) 0.065(14)
C27A 0.17(2) 0.18(2) 0.18(2) -0.001(17) -0.061(18) -0.010(18)
C28 0.0764(19) 0.0622(17) 0.0590(16) -0.0174(14) -0.0045(14) -0.0214(13)
C29 0.084(2) 0.107(3) 0.125(3) -0.033(2) -0.021(2) -0.043(2)
C210 0.122(3) 0.078(2) 0.125(3) -0.006(2) -0.026(3) -0.053(2)
C211 0.197(5) 0.114(3) 0.057(2) -0.052(3) -0.021(3) -0.021(2)
C31 0.074(2) 0.0637(18) 0.099(2) -0.0155(16) -0.0317(18) -0.0010(17)
C32 0.101(3) 0.067(2) 0.152(4) -0.024(2) -0.070(3) 0.000(2)
C33 0.131(4) 0.068(2) 0.109(3) 0.010(2) -0.073(3) -0.024(2)
C34 0.103(2) 0.0591(17) 0.075(2) 0.0149(17) -0.0519(19) -0.0184(15)
C35 0.136(4) 0.092(3) 0.0541(19) 0.043(2) -0.047(2) -0.0327(18)
C36 0.131(4) 0.115(3) 0.0415(16) 0.048(3) -0.016(2) -0.0148(19)
C37 0.095(2) 0.077(2) 0.0420(14) 0.0336(18) -0.0055(14) -0.0010(14)
C38 0.084(2) 0.102(3) 0.070(2) 0.014(2) 0.0207(18) 0.022(2)
C39 0.075(2) 0.088(2) 0.096(3) -0.0022(18) 0.0172(19) 0.017(2)
C40 0.0575(16) 0.0669(18) 0.0730(19) -0.0047(14) 0.0008(14) 0.0042(14)
C41 0.0665(16) 0.0555(15) 0.0408(13) 0.0153(13) -0.0096(11) -0.0011(11)
C42 0.0735(17) 0.0507(14) 0.0461(14) 0.0158(13) -0.0253(12) -0.0097(11)

loop_
_atom_type_symbol
_atom_type_description
_atom_type_scat_dispersion_real
_atom_type_scat_dispersion_imag
_atom_type_scat_source
C C 0.0033 0.0016 'International Tables Vol C Tables 4.2.6.8 and 6.1.1.4'
H H 0.0000 0.0000 'International Tables Vol C Tables 4.2.6.8 and 6.1.1.4'
O O 0.0106 0.0060 'International Tables Vol C Tables 4.2.6.8 and 6.1.1.4'
N N 0.0061 0.0033 'International Tables Vol C Tables 4.2.6.8 and 6.1.1.4'
Ni Ni 0.3393 1.1124 'International Tables Vol C Tables 4.2.6.8 and 6.1.1.4'

loop_
_geom_angle_atom_site_label_1
_geom_angle_atom_site_label_2
_geom_angle_atom_site_label_3
_geom_angle
O12 Ni O21 95.30(8)
O12 Ni O11 88.56(7)
O21 Ni O11 89.12(7)
O12 Ni O22 89.61(8)
O21 Ni O22 87.79(7)
O11 Ni O22 176.25(6)
O12 Ni N32 170.45(8)
O21 Ni N32 92.88(8)
O11 Ni N32 86.63(8)
O22 Ni N32 95.65(8)
O12 Ni N31 93.42(9)
O21 Ni N31 170.00(8)
O11 Ni N31 95.99(8)
O22 Ni N31 87.38(8)
N32 Ni N31 78.89(9)
C11 O11 Ni 121.76(15)
C13 O12 Ni 124.30(17)
C21 O21 Ni 124.38(16)
C23 O22 Ni 122.52(16)
C31 N31 C42 118.4(3)
C31 N31 Ni 128.4(2)
C42 N31 Ni 113.25(18)
C40 N32 C41 117.9(2)
C40 N32 Ni 128.40(19)
C41 N32 Ni 113.63(19)
O11 C11 C12 124.6(2)
O11 C11 C18 115.5(2)
C12 C11 C18 119.9(2)
C13 C12 C11 126.1(2)
C13 C12 H12 117.0
C11 C12 H12 117.0
O12 C13 C12 124.4(2)
O12 C13 C14 115.1(2)
C12 C13 C14 120.6(2)
C19 C14 C111 108.5(3)
C19 C14 C110 107.9(4)
C111 C14 C110 110.4(4)
C19 C14 C13 109.9(2)
C111 C14 C13 106.7(3)
C110 C14 C13 113.4(3)
C14 C19 H19A 109.5
C14 C19 H19B 109.5
H19A C19 H19B 109.5
C14 C19 H19C 109.5
H19A C19 H19C 109.5
H19B C19 H19C 109.5
C14 C110 H11A 109.5
C14 C110 H11B 109.5
H11A C110 H11B 109.5
C14 C110 H11C 109.5
H11A C110 H11C 109.5
H11B C110 H11C 109.5
C14 C111 H11D 109.5
C14 C111 H11E 109.5
H11D C111 H11E 109.5
C14 C111 H11F 109.5
H11D C111 H11F 109.5
H11E C111 H11F 109.5
C16 C18 C15A 131.7(11)
C16 C18 C15 112.7(4)
C15A C18 C15 58.8(12)
C16 C18 C17A 44.4(16)
C15A C18 C17A 104.9(19)
C15 C18 C17A 135.8(14)
C16 C18 C16A 62.1(12)
C15A C18 C16A 118.1(16)
C15 C18 C16A 61.6(13)
C17A C18 C16A 106(2)
C16 C18 C11 113.2(3)
C15A C18 C11 113.8(10)
C15 C18 C11 110.8(3)
C17A C18 C11 113.2(14)
C16A C18 C11 101.1(7)
C16 C18 C17 108.1(4)
C15A C18 C17 46.9(12)
C15 C18 C17 104.9(4)
C17A C18 C17 65.7(17)
C16A C18 C17 152.2(8)
C11 C18 C17 106.6(3)
C18 C15 H15A 109.5
C18 C15 H15B 109.5
C18 C15 H15C 109.5
C18 C16 H16A 109.5
C18 C16 H16B 109.5
C18 C16 H16C 109.5
C18 C17 H17A 109.5
C18 C17 H17B 109.5
C18 C17 H17C 109.5
C18 C15A H15D 109.5
C18 C15A H15E 109.5
H15D C15A H15E 109.5
C18 C15A H15F 109.5
H15D C15A H15F 109.5
H15E C15A H15F 109.5
C18 C16A H16D 109.5
C18 C16A H16E 109.5
H16D C16A H16E 109.5
C18 C16A H16F 109.5
H16D C16A H16F 109.5
H16E C16A H16F 109.5
C18 C17A H17D 109.5
C18 C17A H17E 109.5
H17D C17A H17E 109.5
C18 C17A H17F 109.5
H17D C17A H17F 109.5
H17E C17A H17F 109.5
O21 C21 C22 124.3(2)
O21 C21 C28 114.1(2)
C22 C21 C28 121.6(2)
C21 C22 C23 125.7(2)
C21 C22 H22 117.1
C23 C22 H22 117.1
O22 C23 C22 124.6(2)
O22 C23 C24 114.3(2)
C22 C23 C24 121.1(2)
C26 C24 C27A 126.8(14)
C26 C24 C25A 50.1(9)
C27A C24 C25A 107.9(9)
C26 C24 C26A 59.3(9)
C27A C24 C26A 110.4(9)
C25A C24 C26A 109.3(8)
C26 C24 C25 110.9(5)
C27A C24 C25 47.6(12)
C25A C24 C25 67.2(10)
C26A C24 C25 147.6(8)
C26 C24 C27 110.2(4)
C27A C24 C27 57.6(11)
C25A C24 C27 145.5(8)
C26A C24 C27 58.3(11)
C25 C24 C27 105.1(4)
C26 C24 C23 114.6(3)
C27A C24 C23 118.4(14)
C25A C24 C23 106.4(8)
C26A C24 C23 104.2(8)
C25 C24 C23 107.6(3)
C27 C24 C23 108.0(3)
C24 C25 H25A 109.5
C24 C25 H25B 109.5
H25A C25 H25B 109.5
C24 C25 H25C 109.5
H25A C25 H25C 109.5
H25B C25 H25C 109.5
C24 C26 H26A 109.5
C24 C26 H26B 109.5
H26A C26 H26B 109.5
C24 C26 H26C 109.5
H26A C26 H26C 109.5
H26B C26 H26C 109.5
C24 C27 H27A 109.5
C24 C27 H27B 109.5
H27A C27 H27B 109.5
C24 C27 H27C 109.5
H27A C27 H27C 109.5
H27B C27 H27C 109.5
C24 C25A H25D 109.5
C24 C25A H25E 109.5
H25D C25A H25E 109.5
C24 C25A H25F 109.5
H25D C25A H25F 109.5
H25E C25A H25F 109.5
C24 C26A H26D 109.5
C24 C26A H26E 109.5
H26D C26A H26E 109.5
C24 C26A H26F 109.5
H26D C26A H26F 109.5
H26E C26A H26F 109.5
C24 C27A H27D 109.5
C24 C27A H27E 109.5
H27D C27A H27E 109.5
C24 C27A H27F 109.5
H27D C27A H27F 109.5
H27E C27A H27F 109.5
C29 C28 C211 109.6(3)
C29 C28 C210 108.5(3)
C211 C28 C210 109.8(3)
C29 C28 C21 109.2(2)
C211 C28 C21 106.3(2)
C210 C28 C21 113.4(3)
C28 C29 H29A 109.5
C28 C29 H29B 109.5
H29A C29 H29B 109.5
C28 C29 H29C 109.5
H29A C29 H29C 109.5
H29B C29 H29C 109.5
C28 C210 H21A 109.5
C28 C210 H21B 109.5
H21A C210 H21B 109.5
C28 C210 H21C 109.5
H21A C210 H21C 109.5
H21B C210 H21C 109.5
C28 C211 H21D 109.5
C28 C211 H21E 109.5
H21D C211 H21E 109.5
C28 C211 H21F 109.5
H21D C211 H21F 109.5
H21E C211 H21F 109.5
N31 C31 C32 122.0(4)
N31 C31 H31 119.0
C32 C31 H31 119.0
C33 C32 C31 118.4(4)
C33 C32 H32 120.8
C31 C32 H32 120.8
C34 C33 C32 120.9(3)
C34 C33 H33 119.6
C32 C33 H33 119.6
C33 C34 C42 117.0(4)
C33 C34 C35 124.0(3)
C42 C34 C35 118.9(4)
C36 C35 C34 121.0(3)
C36 C35 H35 119.5
C34 C35 H35 119.5
C35 C36 C37 122.4(4)
C35 C36 H36 118.8
C37 C36 H36 118.8
C38 C37 C41 117.0(3)
C38 C37 C36 125.6(4)
C41 C37 C36 117.4(4)
C39 C38 C37 120.5(3)
C39 C38 H38 119.7
C37 C38 H38 119.7
C38 C39 C40 118.9(4)
C38 C39 H39 120.6
C40 C39 H39 120.6
N32 C40 C39 123.5(3)
N32 C40 H40 118.2
C39 C40 H40 118.2
N32 C41 C37 122.1(3)
N32 C41 C42 117.1(2)
C37 C41 C42 120.7(3)
N31 C42 C34 123.3(3)
N31 C42 C41 117.1(2)
C34 C42 C41 119.6(3)

loop_
_geom_bond_atom_site_label_1
_geom_bond_atom_site_label_2
_geom_bond_distance
_geom_bond_publ_flag
Ni O12 2.0110(18) y
Ni O21 2.0176(18) y
Ni O11 2.0304(18) y
Ni O22 2.0320(18) y
Ni N32 2.089(2) y
Ni N31 2.094(2) y
O11 C11 1.269(3) ?
O12 C13 1.266(3) ?
O21 C21 1.268(3) ?
O22 C23 1.262(3) ?
N31 C31 1.312(4) ?
N31 C42 1.358(3) ?
N32 C40 1.323(4) ?
N32 C41 1.350(3) ?
C11 C12 1.395(4) ?
C11 C18 1.539(3) ?
C12 C13 1.394(4) ?
C12 H12 0.9300 ?
C13 C14 1.537(4) ?
C14 C19 1.505(4) ?
C14 C111 1.528(5) ?
C14 C110 1.532(5) ?
C19 H19A 0.9600 ?
C19 H19B 0.9600 ?
C19 H19C 0.9600 ?
C110 H11A 0.9600 ?
C110 H11B 0.9600 ?
C110 H11C 0.9600 ?
C111 H11D 0.9600 ?
C111 H11E 0.9600 ?
C111 H11F 0.9600 ?
C18 C16 1.501(4) ?
C18 C15A 1.508(9) ?
C18 C15 1.513(5) ?
C18 C17A 1.524(9) ?
C18 C16A 1.531(9) ?
C18 C17 1.541(5) ?
C15 H15A 0.9600 ?
C15 H15B 0.9600 ?
C15 H15C 0.9600 ?
C16 H16A 0.9600 ?
C16 H16B 0.9600 ?
C16 H16C 0.9600 ?
C17 H17A 0.9600 ?
C17 H17B 0.9600 ?
C17 H17C 0.9600 ?
C15A H15D 0.9600 ?
C15A H15E 0.9600 ?
C15A H15F 0.9600 ?
C16A H16D 0.9600 ?
C16A H16E 0.9600 ?
C16A H16F 0.9600 ?
C17A H17D 0.9600 ?
C17A H17E 0.9600 ?
C17A H17F 0.9600 ?
C21 C22 1.393(4) ?
C21 C28 1.543(3) ?
C22 C23 1.396(4) ?
C22 H22 0.9300 ?
C23 C24 1.547(4) ?
C24 C26 1.502(5) ?
C24 C27A 1.508(8) ?
C24 C25A 1.520(8) ?
C24 C26A 1.531(8) ?
C24 C25 1.535(5) ?
C24 C27 1.537(5) ?
C25 H25A 0.9600 ?
C25 H25B 0.9600 ?
C25 H25C 0.9600 ?
C26 H26A 0.9600 ?
C26 H26B 0.9600 ?
C26 H26C 0.9600 ?
C27 H27A 0.9600 ?
C27 H27B 0.9600 ?
C27 H27C 0.9600 ?
C25A H25D 0.9600 ?
C25A H25E 0.9600 ?
C25A H25F 0.9600 ?
C26A H26D 0.9600 ?
C26A H26E 0.9600 ?
C26A H26F 0.9600 ?
C27A H27D 0.9600 ?
C27A H27E 0.9600 ?
C27A H27F 0.9600 ?
C28 C29 1.515(5) ?
C28 C211 1.523(5) ?
C28 C210 1.533(4) ?
C29 H29A 0.9600 ?
C29 H29B 0.9600 ?
C29 H29C 0.9600 ?
C210 H21A 0.9600 ?
C210 H21B 0.9600 ?
C210 H21C 0.9600 ?
C211 H21D 0.9600 ?
C211 H21E 0.9600 ?
C211 H21F 0.9600 ?
C31 C32 1.423(5) ?
C31 H31 0.9300 ?
C32 C33 1.373(6) ?
C32 H32 0.9300 ?
C33 C34 1.368(6) ?
C33 H33 0.9300 ?
C34 C42 1.405(4) ?
C34 C35 1.433(6) ?
C35 C36 1.341(6) ?
C35 H35 0.9300 ?
C36 C37 1.427(5) ?
C36 H36 0.9300 ?
C37 C38 1.398(5) ?
C37 C41 1.421(4) ?
C38 C39 1.341(5) ?
C38 H38 0.9300 ?
C39 C40 1.395(4) ?
C39 H39 0.9300 ?
C40 H40 0.9300 ?
C41 C42 1.424(4) ?
